data_7155286
loop_
_publ_author_name
'Khan, Ismat Ullah'
'Kattela, Shivashankar'
'Hassan, Abbas'
'Correia, Carlos Roque Duarte'

_publ_section_title
;
 Enantioselective total synthesis of the highly selective
 sphingosine-1-receptor VPC01091 by the Heck desymmetrization of a
 non-activated cyclopentene-fused spiro-pyrrolidinone.
;
_journal_issue 40
_journal_name_full 'Organic &amp; biomolecular chemistry'
_journal_page_first 9476
_journal_page_last 9480
_journal_paper_doi 10.1039/c6ob01892k
_journal_volume 14
_journal_year 2016
_chemical_absolute_configuration ad
_chemical_formula_moiety 'C19 H23 N O5'
_chemical_formula_sum 'C19 H23 N O5'
_chemical_formula_weight 345.38
_chemical_name_systematic K071
_space_group_crystal_system monoclinic
_space_group_IT_number 4
_space_group_name_Hall 'P 2yb'
_space_group_name_H-M_alt 'P 1 21 1'
_symmetry_space_group_name_Hall 'P 2yb'
_symmetry_space_group_name_H-M 'P 1 21 1'
_atom_sites_solution_hydrogens geom
_audit_creation_method SHELXL-2014/7
_audit_update_record
;
2016-08-04 deposited with the CCDC.
2016-09-16 downloaded from the CCDC.
;
_cell_angle_alpha 90
_cell_angle_beta 109.5840(10)
_cell_angle_gamma 90
_cell_formula_units_Z 2
_cell_length_a 12.0073(4)
_cell_length_b 5.9225(2)
_cell_length_c 13.6415(4)
_cell_measurement_reflns_used 114
_cell_measurement_temperature 296(2)
_cell_measurement_theta_max 38.0
_cell_measurement_theta_min 9.57
_cell_volume 913.97(5)
_computing_cell_refinement '<i>SAINT</i> (Bruker, 2010)'
_computing_data_collection '<i>APEX2</i> (Bruker, 2010)'
_computing_data_reduction '<i>SAINT</i> (Bruker, 2010)'
_computing_structure_refinement 'SHELXL-2014/7 (Sheldrick, 2014)'
_computing_structure_solution 'SHELXS-97 (Sheldrick, 2008)'
_diffrn_ambient_temperature 296(2)
_diffrn_detector_area_resol_mean 8.3333
_diffrn_measured_fraction_theta_full 0.996
_diffrn_measured_fraction_theta_max 0.992
_diffrn_measurement_device_type 'Bruker APEX CCD detector'
_diffrn_measurement_method 'phi and omega scans'
_diffrn_radiation_source 'fine-focus sealed tube'
_diffrn_radiation_type CuK\a
_diffrn_radiation_wavelength 1.54178
_diffrn_reflns_av_R_equivalents 0.0281
_diffrn_reflns_av_unetI/netI 0.0134
_diffrn_reflns_Laue_measured_fraction_full 0.996
_diffrn_reflns_Laue_measured_fraction_max 0.992
_diffrn_reflns_limit_h_max 14
_diffrn_reflns_limit_h_min -14
_diffrn_reflns_limit_k_max 7
_diffrn_reflns_limit_k_min -6
_diffrn_reflns_limit_l_max 16
_diffrn_reflns_limit_l_min -16
_diffrn_reflns_number 30012
_diffrn_reflns_point_group_measured_fraction_full 0.979
_diffrn_reflns_point_group_measured_fraction_max 0.975
_diffrn_reflns_theta_full 67.679
_diffrn_reflns_theta_max 68.136
_diffrn_reflns_theta_min 3.439
_exptl_absorpt_coefficient_mu 0.748
_exptl_absorpt_correction_T_max 0.7530
_exptl_absorpt_correction_T_min 0.6730
_exptl_absorpt_correction_type multi-scan
_exptl_absorpt_process_details 'SADABS (Bruker, 2010)'
_exptl_crystal_colour colorless
_exptl_crystal_density_diffrn 1.255
_exptl_crystal_description block
_exptl_crystal_F_000 368
_exptl_crystal_size_max 0.319
_exptl_crystal_size_mid 0.315
_exptl_crystal_size_min 0.132
_refine_diff_density_max 0.254
_refine_diff_density_min -0.242
_refine_diff_density_rms 0.072
_refine_ls_abs_structure_details
;
 Flack x determined using 1404 quotients [(I+)-(I-)]/[(I+)+(I-)]
 (Parsons, Flack and Wagner, Acta Cryst. B69 (2013) 249-259).
;
_refine_ls_abs_structure_Flack 0.03(2)
_refine_ls_extinction_coef 0.054(3)
_refine_ls_extinction_expression Fc^*^=kFc[1+0.001xFc^2^\l^3^/sin(2\q)]^-1/4^
_refine_ls_extinction_method 'SHELXL-2014/7 (Sheldrick 2014'
_refine_ls_goodness_of_fit_ref 1.089
_refine_ls_hydrogen_treatment constr
_refine_ls_matrix_type full
_refine_ls_number_parameters 242
_refine_ls_number_reflns 3241
_refine_ls_number_restraints 1
_refine_ls_restrained_S_all 1.088
_refine_ls_R_factor_all 0.0402
_refine_ls_R_factor_gt 0.0402
_refine_ls_shift/su_max 0.000
_refine_ls_shift/su_mean 0.000
_refine_ls_structure_factor_coef Fsqd
_refine_ls_weighting_details 'w=1/[\s^2^(Fo^2^)+(0.0626P)^2^+0.0854P] where P=(Fo^2^+2Fc^2^)/3'
_refine_ls_weighting_scheme calc
_refine_ls_wR_factor_gt 0.0980
_refine_ls_wR_factor_ref 0.0981
_reflns_Friedel_coverage 0.777
_reflns_Friedel_fraction_full 0.959
_reflns_Friedel_fraction_max 0.953
_reflns_number_gt 3228
_reflns_number_total 3241
_reflns_threshold_expression 'I > 2\s(I)'
_cod_data_source_file c6ob01892k2.cif
_cod_data_source_block Ko_71
_cod_depositor_comments 'Adding full bibliography for 7155286.cif.'
_cod_database_code 7155286
_publcif_datablock.id {3c7bc3d3-bf32-4ef7-81ec-d1f3487c47a4}

_shelx_shelxl_version_number 2014/7
_shelx_space_group_comment
;
The symmetry employed for this shelxl refinement is uniquely defined
by the following loop, which should always be used as a source of
symmetry information in preference to the above space-group names.
They are only intended as comments.
;
_shelx_estimated_absorpt_t_min 0.796
_shelx_estimated_absorpt_t_max 0.908

loop_
_space_group_symop_operation_xyz
'x, y, z'
'-x, y+1/2, -z'

loop_
_atom_site_label
_atom_site_type_symbol
_atom_site_fract_x
_atom_site_fract_y
_atom_site_fract_z
_atom_site_U_iso_or_equiv
_atom_site_adp_type
_atom_site_occupancy
_atom_site_site_symmetry_order
_atom_site_calc_flag
_atom_site_refinement_flags_posn
_atom_site_refinement_flags_adp
_atom_site_refinement_flags_occupancy
_atom_site_disorder_assembly
_atom_site_disorder_group
O1 O 0.57913(13) 0.6712(4) 0.28747(12) 0.0656(5) Uani 1 1 d . . . . .
O2 O 1.19556(17) 0.5616(5) 1.06234(13) 0.0810(6) Uani 1 1 d . . . . .
O3 O 0.76963(15) 0.7010(4) 0.38752(14) 0.0803(6) Uani 1 1 d . . . . .
O4 O 0.45660(13) 0.3460(3) 0.33853(12) 0.0609(4) Uani 1 1 d . . . . .
O5 O 0.55152(15) 0.2200(3) 0.49764(13) 0.0654(5) Uani 1 1 d . . . . .
N1 N 0.64426(14) 0.4785(3) 0.43634(12) 0.0426(4) Uani 1 1 d . . . . .
C1 C 0.6724(4) 0.6820(6) 0.1533(3) 0.1003(12) Uani 1 1 d . . . . .
H1A H 0.7499 0.6785 0.2048 0.150 Uiso 1 1 calc R U . . .
H1B H 0.6753 0.7621 0.0930 0.150 Uiso 1 1 calc R U . . .
H1C H 0.6456 0.5304 0.1341 0.150 Uiso 1 1 calc R U . . .
C2 C 0.5884(2) 0.7998(4) 0.19716(17) 0.0565(6) Uani 1 1 d . . . . .
C3 C 0.67210(17) 0.6255(4) 0.36819(16) 0.0472(5) Uani 1 1 d . . . . .
C4 C 0.73319(17) 0.4131(4) 0.53752(14) 0.0449(5) Uani 1 1 d . . . . .
C5 C 0.79773(19) 0.6101(4) 0.60714(17) 0.0543(5) Uani 1 1 d . . . . .
H5A H 0.7801 0.6113 0.6715 0.065 Uiso 1 1 calc R U . . .
H5B H 0.7727 0.7529 0.5718 0.065 Uiso 1 1 calc R U . . .
C6 C 0.93159(19) 0.5749(4) 0.63001(16) 0.0526(5) Uani 1 1 d . . . . .
H6 H 0.9619 0.6973 0.5976 0.063 Uiso 1 1 calc R U . . .
C7 C 1.00202(17) 0.5677(4) 0.74553(15) 0.0472(5) Uani 1 1 d . . . . .
C8 C 0.9917(2) 0.3883(5) 0.80654(17) 0.0592(6) Uani 1 1 d . . . . .
H8 H 0.9412 0.2701 0.7756 0.071 Uiso 1 1 calc R U . . .
C9 C 1.0543(2) 0.3779(5) 0.91276(17) 0.0603(6) Uani 1 1 d . . . . .
H9 H 1.0458 0.2545 0.9518 0.072 Uiso 1 1 calc R U . . .
C10 C 1.12868(18) 0.5525(5) 0.95910(16) 0.0550(5) Uani 1 1 d . . . . .
C11 C 1.2008(3) 0.3667(8) 1.1235(2) 0.0954(11) Uani 1 1 d . . . . .
H11A H 1.1241 0.3374 1.1282 0.143 Uiso 1 1 calc R U . . .
H11B H 1.2566 0.3905 1.1920 0.143 Uiso 1 1 calc R U . . .
H11C H 1.2253 0.2399 1.0919 0.143 Uiso 1 1 calc R U . . .
C12 C 0.6311(5) 1.0335(6) 0.2279(3) 0.1057(13) Uani 1 1 d . . . . .
H12A H 0.7105 1.0284 0.2759 0.159 Uiso 1 1 calc R U . . .
H12B H 0.5808 1.1055 0.2603 0.159 Uiso 1 1 calc R U . . .
H12C H 0.6294 1.1173 0.1672 0.159 Uiso 1 1 calc R U . . .
C13 C 0.54146(17) 0.3517(4) 0.41492(15) 0.0472(5) Uani 1 1 d . . . . .
C14 C 0.6521(2) 0.2874(5) 0.58381(18) 0.0638(6) Uani 1 1 d . . . . .
H14A H 0.6920 0.1564 0.6226 0.077 Uiso 1 1 calc R U . . .
H14B H 0.6283 0.3851 0.6303 0.077 Uiso 1 1 calc R U . . .
C15 C 0.8322(2) 0.2720(4) 0.52533(16) 0.0552(5) Uani 1 1 d . . . . .
H15 H 0.8205 0.1392 0.4868 0.066 Uiso 1 1 calc R U . . .
C16 C 0.93663(19) 0.3573(5) 0.57514(16) 0.0607(6) Uani 1 1 d . . . . .
H16 H 1.0070 0.2897 0.5764 0.073 Uiso 1 1 calc R U . . .
C17 C 1.1390(2) 0.7347(5) 0.90017(18) 0.0645(6) Uani 1 1 d . . . . .
H17 H 1.1882 0.8542 0.9316 0.077 Uiso 1 1 calc R U . . .
C18 C 1.0767(2) 0.7417(5) 0.79452(17) 0.0588(6) Uani 1 1 d . . . . .
H18 H 1.0852 0.8657 0.7558 0.071 Uiso 1 1 calc R U . . .
C19A C 0.4574(11) 0.879(5) 0.1483(17) 0.088(5) Uani 0.38(3) 1 d . . P A 1
H19A H 0.4470 0.9537 0.0833 0.131 Uiso 0.38(3) 1 calc R U P A 1
H19B H 0.4389 0.9826 0.1949 0.131 Uiso 0.38(3) 1 calc R U P A 1
H19C H 0.4058 0.7511 0.1366 0.131 Uiso 0.38(3) 1 calc R U P A 1
C19B C 0.4675(7) 0.756(4) 0.1145(8) 0.092(4) Uani 0.62(3) 1 d . . P A 2
H19D H 0.4627 0.8342 0.0516 0.138 Uiso 0.62(3) 1 calc R U P A 2
H19E H 0.4062 0.8085 0.1393 0.138 Uiso 0.62(3) 1 calc R U P A 2
H19F H 0.4579 0.5966 0.1007 0.138 Uiso 0.62(3) 1 calc R U P A 2

loop_
_atom_site_aniso_label
_atom_site_aniso_U_11
_atom_site_aniso_U_22
_atom_site_aniso_U_33
_atom_site_aniso_U_23
_atom_site_aniso_U_13
_atom_site_aniso_U_12
O1 0.0418(7) 0.0982(14) 0.0505(8) 0.0282(9) 0.0072(6) -0.0059(8)
O2 0.0679(11) 0.1151(17) 0.0433(8) 0.0021(10) -0.0034(8) -0.0157(11)
O3 0.0452(9) 0.1111(16) 0.0734(11) 0.0321(12) 0.0051(7) -0.0207(10)
O4 0.0442(8) 0.0744(11) 0.0566(8) -0.0065(8) 0.0069(7) -0.0119(8)
O5 0.0587(9) 0.0719(11) 0.0632(9) 0.0129(9) 0.0173(7) -0.0151(8)
N1 0.0348(7) 0.0537(10) 0.0369(8) 0.0015(7) 0.0086(6) -0.0016(7)
C1 0.166(3) 0.077(2) 0.081(2) 0.0053(17) 0.071(2) 0.021(2)
C2 0.0569(12) 0.0644(14) 0.0460(11) 0.0127(10) 0.0144(9) -0.0013(10)
C3 0.0383(9) 0.0582(12) 0.0426(10) 0.0037(8) 0.0101(7) -0.0035(9)
C4 0.0430(10) 0.0503(12) 0.0370(9) 0.0011(8) 0.0077(8) 0.0055(8)
C5 0.0520(11) 0.0572(13) 0.0445(10) -0.0090(9) 0.0039(9) 0.0074(10)
C6 0.0472(10) 0.0689(14) 0.0382(10) 0.0035(10) 0.0098(8) -0.0063(10)
C7 0.0386(9) 0.0611(12) 0.0393(10) 0.0008(9) 0.0095(8) -0.0048(9)
C8 0.0580(12) 0.0656(14) 0.0455(11) 0.0005(10) 0.0060(9) -0.0174(11)
C9 0.0584(13) 0.0705(16) 0.0458(11) 0.0121(11) 0.0095(10) -0.0064(12)
C10 0.0404(10) 0.0798(15) 0.0399(10) -0.0005(10) 0.0072(8) -0.0009(10)
C11 0.0814(18) 0.139(3) 0.0487(13) 0.0260(18) -0.0009(13) -0.004(2)
C12 0.176(4) 0.0565(18) 0.096(2) 0.0035(17) 0.060(3) 0.008(2)
C13 0.0421(10) 0.0524(11) 0.0481(10) -0.0033(9) 0.0166(9) -0.0034(9)
C14 0.0614(13) 0.0775(17) 0.0491(11) 0.0146(11) 0.0142(10) -0.0022(12)
C15 0.0558(12) 0.0611(13) 0.0437(10) -0.0065(9) 0.0100(9) 0.0141(10)
C16 0.0463(11) 0.0923(18) 0.0407(10) -0.0041(11) 0.0109(8) 0.0160(12)
C17 0.0583(13) 0.0723(16) 0.0538(12) -0.0077(12) 0.0068(10) -0.0220(12)
C18 0.0580(12) 0.0630(14) 0.0513(11) 0.0043(11) 0.0127(10) -0.0152(11)
C19A 0.079(6) 0.100(12) 0.061(7) 0.029(7) -0.006(5) -0.010(6)
C19B 0.070(3) 0.135(10) 0.052(4) 0.029(5) -0.004(2) -0.012(4)

loop_
_atom_type_symbol
_atom_type_description
_atom_type_scat_dispersion_real
_atom_type_scat_dispersion_imag
_atom_type_scat_source
C C 0.0181 0.0091 'International Tables Vol C Tables 4.2.6.8 and 6.1.1.4'
H H 0.0000 0.0000 'International Tables Vol C Tables 4.2.6.8 and 6.1.1.4'
N N 0.0311 0.0180 'International Tables Vol C Tables 4.2.6.8 and 6.1.1.4'
O O 0.0492 0.0322 'International Tables Vol C Tables 4.2.6.8 and 6.1.1.4'

loop_
_geom_angle_atom_site_label_1
_geom_angle_atom_site_label_2
_geom_angle_atom_site_label_3
_geom_angle
C3 O1 C2 121.70(16)
C10 O2 C11 118.0(3)
C13 O5 C14 109.96(17)
C13 N1 C3 126.31(16)
C13 N1 C4 111.43(17)
C3 N1 C4 121.62(16)
C2 C1 H1A 109.5
C2 C1 H1B 109.5
H1A C1 H1B 109.5
C2 C1 H1C 109.5
H1A C1 H1C 109.5
H1B C1 H1C 109.5
O1 C2 C12 111.0(2)
O1 C2 C1 109.8(2)
C12 C2 C1 109.2(3)
O1 C2 C19B 102.0(3)
C12 C2 C19B 121.2(8)
C1 C2 C19B 102.9(8)
O1 C2 C19A 99.5(5)
C12 C2 C19A 92.4(11)
C1 C2 C19A 133.1(12)
O3 C3 O1 127.2(2)
O3 C3 N1 121.47(19)
O1 C3 N1 111.32(16)
N1 C4 C15 112.96(15)
N1 C4 C14 98.78(16)
C15 C4 C14 114.4(2)
N1 C4 C5 115.58(17)
C15 C4 C5 103.64(17)
C14 C4 C5 112.00(18)
C4 C5 C6 107.25(18)
C4 C5 H5A 110.3
C6 C5 H5A 110.3
C4 C5 H5B 110.3
C6 C5 H5B 110.3
H5A C5 H5B 108.5
C16 C6 C7 113.1(2)
C16 C6 C5 103.18(18)
C7 C6 C5 113.13(17)
C16 C6 H6 109.1
C7 C6 H6 109.1
C5 C6 H6 109.1
C8 C7 C18 117.19(19)
C8 C7 C6 121.1(2)
C18 C7 C6 121.7(2)
C7 C8 C9 122.4(2)
C7 C8 H8 118.8
C9 C8 H8 118.8
C10 C9 C8 119.1(2)
C10 C9 H9 120.4
C8 C9 H9 120.4
O2 C10 C9 124.7(2)
O2 C10 C17 115.7(2)
C9 C10 C17 119.55(19)
O2 C11 H11A 109.5
O2 C11 H11B 109.5
H11A C11 H11B 109.5
O2 C11 H11C 109.5
H11A C11 H11C 109.5
H11B C11 H11C 109.5
C2 C12 H12A 109.5
C2 C12 H12B 109.5
H12A C12 H12B 109.5
C2 C12 H12C 109.5
H12A C12 H12C 109.5
H12B C12 H12C 109.5
O4 C13 O5 121.95(19)
O4 C13 N1 129.7(2)
O5 C13 N1 108.29(17)
O5 C14 C4 106.09(16)
O5 C14 H14A 110.5
C4 C14 H14A 110.5
O5 C14 H14B 110.5
C4 C14 H14B 110.5
H14A C14 H14B 108.7
C16 C15 C4 112.4(2)
C16 C15 H15 123.8
C4 C15 H15 123.8
C15 C16 C6 113.5(2)
C15 C16 H16 123.3
C6 C16 H16 123.3
C10 C17 C18 120.6(2)
C10 C17 H17 119.7
C18 C17 H17 119.7
C7 C18 C17 121.2(2)
C7 C18 H18 119.4
C17 C18 H18 119.4
C2 C19A H19A 109.5
C2 C19A H19B 109.5
H19A C19A H19B 109.5
C2 C19A H19C 109.5
H19A C19A H19C 109.5
H19B C19A H19C 109.5
C2 C19B H19D 109.5
C2 C19B H19E 109.5
H19D C19B H19E 109.5
C2 C19B H19F 109.5
H19D C19B H19F 109.5
H19E C19B H19F 109.5

loop_
_geom_bond_atom_site_label_1
_geom_bond_atom_site_label_2
_geom_bond_distance
O1 C3 1.307(2)
O1 C2 1.484(3)
O2 C10 1.369(3)
O2 C11 1.413(5)
O3 C3 1.198(3)
O4 C13 1.189(2)
O5 C13 1.343(3)
O5 C14 1.431(3)
N1 C13 1.390(3)
N1 C3 1.394(3)
N1 C4 1.486(2)
C1 C2 1.506(4)
C1 H1A 0.9600
C1 H1B 0.9600
C1 H1C 0.9600
C2 C12 1.487(5)
C2 C19B 1.533(8)
C2 C19A 1.562(15)
C4 C15 1.507(3)
C4 C14 1.521(3)
C4 C5 1.540(3)
C5 C6 1.545(3)
C5 H5A 0.9700
C5 H5B 0.9700
C6 C16 1.502(4)
C6 C7 1.519(3)
C6 H6 0.9800
C7 C8 1.380(3)
C7 C18 1.382(3)
C8 C9 1.392(3)
C8 H8 0.9300
C9 C10 1.374(4)
C9 H9 0.9300
C10 C17 1.376(4)
C11 H11A 0.9600
C11 H11B 0.9600
C11 H11C 0.9600
C12 H12A 0.9600
C12 H12B 0.9600
C12 H12C 0.9600
C14 H14A 0.9700
C14 H14B 0.9700
C15 C16 1.311(4)
C15 H15 0.9300
C16 H16 0.9300
C17 C18 1.384(3)
C17 H17 0.9300
C18 H18 0.9300
C19A H19A 0.9600
C19A H19B 0.9600
C19A H19C 0.9600
C19B H19D 0.9600
C19B H19E 0.9600
C19B H19F 0.9600

loop_
_geom_torsion_atom_site_label_1
_geom_torsion_atom_site_label_2
_geom_torsion_atom_site_label_3
_geom_torsion_atom_site_label_4
_geom_torsion
C3 O1 C2 C12 -63.9(4)
C3 O1 C2 C1 57.0(3)
C3 O1 C2 C19B 165.6(9)
C3 O1 C2 C19A -160.2(13)
C2 O1 C3 O3 10.8(4)
C2 O1 C3 N1 -172.0(2)
C13 N1 C3 O3 -168.4(3)
C4 N1 C3 O3 1.6(3)
C13 N1 C3 O1 14.2(3)
C4 N1 C3 O1 -175.80(18)
C13 N1 C4 C15 104.3(2)
C3 N1 C4 C15 -67.0(3)
C13 N1 C4 C14 -16.9(2)
C3 N1 C4 C14 171.7(2)
C13 N1 C4 C5 -136.54(19)
C3 N1 C4 C5 52.1(3)
N1 C4 C5 C6 -123.04(18)
C15 C4 C5 C6 1.1(2)
C14 C4 C5 C6 124.9(2)
C4 C5 C6 C16 -1.6(2)
C4 C5 C6 C7 -124.1(2)
C16 C6 C7 C8 -47.2(3)
C5 C6 C7 C8 69.6(3)
C16 C6 C7 C18 134.3(2)
C5 C6 C7 C18 -108.8(3)
C18 C7 C8 C9 -0.9(4)
C6 C7 C8 C9 -179.4(2)
C7 C8 C9 C10 0.3(4)
C11 O2 C10 C9 8.5(4)
C11 O2 C10 C17 -171.6(3)
C8 C9 C10 O2 -179.4(2)
C8 C9 C10 C17 0.7(4)
C14 O5 C13 O4 -170.5(2)
C14 O5 C13 N1 11.0(3)
C3 N1 C13 O4 -2.7(4)
C4 N1 C13 O4 -173.6(2)
C3 N1 C13 O5 175.73(19)
C4 N1 C13 O5 4.9(2)
C13 O5 C14 C4 -22.0(3)
N1 C4 C14 O5 22.3(2)
C15 C4 C14 O5 -97.9(2)
C5 C4 C14 O5 144.6(2)
N1 C4 C15 C16 125.7(2)
C14 C4 C15 C16 -122.3(2)
C5 C4 C15 C16 -0.1(3)
C4 C15 C16 C6 -1.0(3)
C7 C6 C16 C15 124.2(2)
C5 C6 C16 C15 1.6(3)
O2 C10 C17 C18 179.0(2)
C9 C10 C17 C18 -1.1(4)
C8 C7 C18 C17 0.5(4)
C6 C7 C18 C17 179.0(2)
C10 C17 C18 C7 0.5(4)
